data_7026784
loop_
_publ_author_name
'Boni, Adriano'
'Marchetti, Fabio'
'Pampaloni, Guido'
'Zacchini, Stefano'

_publ_section_title
;
 Cationic diiron and diruthenium \m-allenyl complexes: synthesis, X-ray
 structures and cyclization reactions with ethyldiazoacetate/amine
 affording unprecedented butenolide- and furaniminium-substituted bridging
 carbene ligands.
;
_journal_issue 45
_journal_name_full 'Dalton transactions (Cambridge, England : 2003)'
_journal_page_first 10866
_journal_page_last 10875
_journal_paper_doi 10.1039/c0dt00697a
_journal_volume 39
_journal_year 2010
_chemical_formula_sum 'C29 H22 N0 O4 Ru2'
_chemical_formula_weight 636.61
_chemical_name_systematic
;
?
;
_space_group_IT_number 14
_symmetry_cell_setting monoclinic
_symmetry_space_group_name_Hall '-P 2ybc'
_symmetry_space_group_name_H-M 'P 1 21/c 1'
_atom_sites_solution_hydrogens geom
_atom_sites_solution_primary direct
_atom_sites_solution_secondary difmap
_audit_creation_method SHELXL-97
_cell_angle_alpha 90.00
_cell_angle_beta 105.4060(10)
_cell_angle_gamma 90.00
_cell_formula_units_Z 4
_cell_length_a 10.5647(9)
_cell_length_b 14.6934(13)
_cell_length_c 16.2336(14)
_cell_measurement_reflns_used 9893
_cell_measurement_temperature 294(2)
_cell_measurement_theta_max 28.6015
_cell_measurement_theta_min 2.433
_cell_volume 2429.4(4)
_computing_structure_refinement 'SHELXL-97 (Sheldrick, 1997)'
_computing_structure_solution 'SHELXS-97 (Sheldrick, 1990)'
_diffrn_ambient_temperature 294(2)
_diffrn_measured_fraction_theta_full 0.970
_diffrn_measured_fraction_theta_max 0.970
_diffrn_measurement_device_type 'CCD area detector'
_diffrn_measurement_method 'phi and omega scans'
_diffrn_radiation_monochromator graphite
_diffrn_radiation_source 'fine-focus sealed tube'
_diffrn_radiation_type MoK\a
_diffrn_radiation_wavelength 0.71073
_diffrn_reflns_av_R_equivalents 0.0200
_diffrn_reflns_av_sigmaI/netI 0.0149
_diffrn_reflns_limit_h_max 13
_diffrn_reflns_limit_h_min -13
_diffrn_reflns_limit_k_max 19
_diffrn_reflns_limit_k_min -19
_diffrn_reflns_limit_l_max 21
_diffrn_reflns_limit_l_min -21
_diffrn_reflns_number 27425
_diffrn_reflns_theta_full 28.00
_diffrn_reflns_theta_max 28.00
_diffrn_reflns_theta_min 1.90
_exptl_absorpt_coefficient_mu 1.277
_exptl_absorpt_correction_T_max 0.8414
_exptl_absorpt_correction_T_min 0.7664
_exptl_absorpt_correction_type empirical
_exptl_crystal_colour orange
_exptl_crystal_density_diffrn 1.741
_exptl_crystal_density_method 'not measured'
_exptl_crystal_description prism
_exptl_crystal_F_000 1264
_exptl_crystal_size_max 0.22
_exptl_crystal_size_mid 0.15
_exptl_crystal_size_min 0.14
_refine_diff_density_max 0.286
_refine_diff_density_min -0.584
_refine_diff_density_rms 0.068
_refine_ls_extinction_method none
_refine_ls_goodness_of_fit_ref 1.058
_refine_ls_hydrogen_treatment mixed
_refine_ls_matrix_type full
_refine_ls_number_parameters 322
_refine_ls_number_reflns 5676
_refine_ls_number_restraints 2
_refine_ls_restrained_S_all 1.058
_refine_ls_R_factor_all 0.0252
_refine_ls_R_factor_gt 0.0202
_refine_ls_shift/su_max 0.001
_refine_ls_shift/su_mean 0.000
_refine_ls_structure_factor_coef Fsqd
_refine_ls_weighting_details 'calc w=1/[\s^2^(Fo^2^)+(0.0238P)^2^+1.2231P] where P=(Fo^2^+2Fc^2^)/3'
_refine_ls_weighting_scheme calc
_refine_ls_wR_factor_gt 0.0497
_refine_ls_wR_factor_ref 0.0531
_reflns_number_gt 4987
_reflns_number_total 5676
_reflns_threshold_expression >2sigma(I)
_cod_data_source_file c0dt00697a.txt
_cod_data_source_block 10b
_cod_depositor_comments
;
The following automatic conversions were performed:

'_symmetry_cell_setting' value 'Monoclinic' changed to 'monoclinic'
according to /home/saulius/struct/CIF-dictionaries/cif_core.dic
dictionary named 'cif_core.dic' version 2.4.2 from 2011-04-26.

Automatic conversion script
Id: cif_fix_values 1891 2012-01-12 08:04:46Z andrius 
;
_cod_original_sg_symbol_H-M P2(1)/c
_cod_database_code 7026784

loop_
_symmetry_equiv_pos_as_xyz
'x, y, z'
'-x, y+1/2, -z+1/2'
'-x, -y, -z'
'x, -y-1/2, z-1/2'

loop_
_atom_site_label
_atom_site_type_symbol
_atom_site_fract_x
_atom_site_fract_y
_atom_site_fract_z
_atom_site_U_iso_or_equiv
_atom_site_adp_type
_atom_site_occupancy
_atom_site_symmetry_multiplicity
_atom_site_calc_flag
_atom_site_refinement_flags
C1 C 0.4326(3) 0.48135(16) 0.13588(15) 0.0557(6) Uani 1 1 d .
H1 H 0.5118 0.4508 0.1564 0.067 Uiso 1 1 calc R
C2 C 0.4130(2) 0.56070(18) 0.08510(14) 0.0535(6) Uani 1 1 d .
H2 H 0.4775 0.5921 0.0673 0.064 Uiso 1 1 calc R
C3 C 0.2788(3) 0.58417(18) 0.06592(14) 0.0558(6) Uani 1 1 d .
H3 H 0.2385 0.6327 0.0322 0.067 Uiso 1 1 calc R
C4 C 0.2175(2) 0.52074(18) 0.10724(16) 0.0589(6) Uani 1 1 d .
H4 H 0.1293 0.5208 0.1067 0.071 Uiso 1 1 calc R
C5 C 0.3124(3) 0.45663(16) 0.14996(17) 0.0609(7) Uani 1 1 d .
H5 H 0.2974 0.4070 0.1817 0.073 Uiso 1 1 calc R
C6 C 0.2209(3) 0.46133(19) 0.36387(18) 0.0701(8) Uani 1 1 d .
H6 H 0.2191 0.4175 0.3223 0.084 Uiso 1 1 calc R
C7 C 0.1205(3) 0.5262(2) 0.3634(2) 0.0801(10) Uani 1 1 d .
H7 H 0.0415 0.5322 0.3215 0.096 Uiso 1 1 calc R
C8 C 0.1611(3) 0.5782(2) 0.4359(2) 0.0687(8) Uani 1 1 d .
H8 H 0.1137 0.6249 0.4524 0.082 Uiso 1 1 calc R
C9 C 0.2886(3) 0.54807(18) 0.48129(15) 0.0556(6) Uani 1 1 d .
H9 H 0.3406 0.5728 0.5317 0.067 Uiso 1 1 calc R
C10 C 0.3210(2) 0.47515(16) 0.43680(16) 0.0530(6) Uani 1 1 d .
H10 H 0.3978 0.4411 0.4535 0.064 Uiso 1 1 calc R
C11 C 0.2107(2) 0.65258(13) 0.23800(13) 0.0390(4) Uani 1 1 d .
C12 C 0.3486(2) 0.72065(15) 0.39714(13) 0.0444(5) Uani 1 1 d .
C13 C 0.48081(17) 0.59096(12) 0.33300(11) 0.0295(3) Uani 1 1 d D
H13 H 0.5336(17) 0.5415(10) 0.3554(12) 0.035 Uiso 1 1 d D
C14 C 0.53373(17) 0.65877(12) 0.29078(10) 0.0302(3) Uani 1 1 d .
C15 C 0.45536(19) 0.72888(12) 0.24060(12) 0.0354(4) Uani 1 1 d D
H15 H 0.3959(17) 0.7665(12) 0.2570(13) 0.042 Uiso 1 1 d D
C16 C 0.5325(2) 0.76761(14) 0.18665(13) 0.0427(5) Uani 1 1 d .
C17 C 0.67151(18) 0.66476(12) 0.27697(11) 0.0325(4) Uani 1 1 d .
C18 C 0.73151(18) 0.57626(13) 0.25679(12) 0.0352(4) Uani 1 1 d .
C19 C 0.7565(2) 0.56018(17) 0.17857(14) 0.0499(5) Uani 1 1 d .
H19 H 0.7374 0.6046 0.1362 0.060 Uiso 1 1 calc R
C20 C 0.8104(3) 0.47708(19) 0.16345(17) 0.0636(7) Uani 1 1 d .
H20 H 0.8282 0.4669 0.1111 0.076 Uiso 1 1 calc R
C21 C 0.8376(3) 0.41031(17) 0.22453(19) 0.0607(7) Uani 1 1 d .
H21 H 0.8711 0.3546 0.2131 0.073 Uiso 1 1 calc R
C22 C 0.8150(2) 0.42608(16) 0.30256(17) 0.0509(5) Uani 1 1 d .
H22 H 0.8334 0.3811 0.3444 0.061 Uiso 1 1 calc R
C23 C 0.76472(19) 0.50931(14) 0.31900(13) 0.0399(4) Uani 1 1 d .
H23 H 0.7530 0.5204 0.3729 0.048 Uiso 1 1 calc R
C24 C 0.76528(18) 0.71090(12) 0.35436(12) 0.0335(4) Uani 1 1 d .
C25 C 0.8819(2) 0.74804(15) 0.34521(14) 0.0434(5) Uani 1 1 d .
H25 H 0.9010 0.7462 0.2925 0.052 Uiso 1 1 calc R
C26 C 0.9694(2) 0.78788(17) 0.41483(16) 0.0565(6) Uani 1 1 d .
H26 H 1.0465 0.8136 0.4082 0.068 Uiso 1 1 calc R
C27 C 0.9440(2) 0.78985(18) 0.49331(16) 0.0607(6) Uani 1 1 d .
H27 H 1.0040 0.8162 0.5397 0.073 Uiso 1 1 calc R
C28 C 0.8301(3) 0.75288(18) 0.50311(15) 0.0614(7) Uani 1 1 d .
H28 H 0.8130 0.7536 0.5564 0.074 Uiso 1 1 calc R
C29 C 0.7396(2) 0.71417(16) 0.43341(14) 0.0497(5) Uani 1 1 d .
H29 H 0.6614 0.6904 0.4402 0.060 Uiso 1 1 calc R
O1 O 0.50538(17) 0.82690(12) 0.13353(11) 0.0629(5) Uani 1 1 d .
O2 O 0.65375(13) 0.72652(10) 0.20421(8) 0.0418(3) Uani 1 1 d .
O11 O 0.11110(16) 0.68887(12) 0.20588(10) 0.0565(4) Uani 1 1 d .
O12 O 0.3767(2) 0.79032(12) 0.42784(12) 0.0733(5) Uani 1 1 d .
Ru1 Ru 0.364251(14) 0.595877(9) 0.204758(9) 0.03044(5) Uani 1 1 d .
Ru2 Ru 0.302460(14) 0.603417(10) 0.358048(9) 0.03180(5) Uani 1 1 d .

loop_
_atom_site_aniso_label
_atom_site_aniso_U_11
_atom_site_aniso_U_22
_atom_site_aniso_U_33
_atom_site_aniso_U_23
_atom_site_aniso_U_13
_atom_site_aniso_U_12
C1 0.0587(14) 0.0487(13) 0.0530(13) -0.0188(10) 0.0031(11) 0.0061(11)
C2 0.0583(14) 0.0657(15) 0.0371(11) -0.0120(10) 0.0138(10) -0.0076(12)
C3 0.0592(15) 0.0698(16) 0.0294(10) -0.0036(10) -0.0038(10) 0.0004(12)
C4 0.0484(13) 0.0688(16) 0.0529(13) -0.0253(12) 0.0020(10) -0.0173(12)
C5 0.0832(18) 0.0380(12) 0.0598(15) -0.0140(10) 0.0158(13) -0.0179(12)
C6 0.096(2) 0.0570(15) 0.0677(17) -0.0066(13) 0.0403(16) -0.0372(15)
C7 0.0371(13) 0.114(3) 0.083(2) 0.0397(19) 0.0040(13) -0.0249(15)
C8 0.0640(17) 0.0745(18) 0.086(2) 0.0270(16) 0.0512(16) 0.0202(14)
C9 0.0627(15) 0.0679(16) 0.0397(11) 0.0129(11) 0.0197(11) -0.0081(12)
C10 0.0497(13) 0.0474(12) 0.0687(15) 0.0234(11) 0.0277(12) 0.0054(10)
C11 0.0391(10) 0.0371(10) 0.0370(10) 0.0028(8) 0.0035(8) 0.0001(8)
C12 0.0490(12) 0.0454(12) 0.0384(10) -0.0006(9) 0.0113(9) 0.0064(9)
C13 0.0293(9) 0.0323(9) 0.0249(8) 0.0039(6) 0.0039(7) 0.0007(7)
C14 0.0338(9) 0.0301(8) 0.0249(8) -0.0006(6) 0.0046(7) -0.0043(7)
C15 0.0388(10) 0.0279(9) 0.0366(9) 0.0042(7) 0.0050(8) -0.0031(7)
C16 0.0508(12) 0.0354(10) 0.0370(10) 0.0073(8) 0.0031(9) -0.0099(8)
C17 0.0366(9) 0.0333(9) 0.0271(8) 0.0055(7) 0.0077(7) -0.0067(7)
C18 0.0323(9) 0.0393(10) 0.0350(9) -0.0042(7) 0.0108(7) -0.0088(7)
C19 0.0573(13) 0.0575(13) 0.0370(11) -0.0036(10) 0.0162(10) -0.0060(11)
C20 0.0732(17) 0.0731(17) 0.0502(14) -0.0240(13) 0.0261(12) -0.0036(14)
C21 0.0614(15) 0.0485(14) 0.0752(18) -0.0200(12) 0.0233(13) -0.0013(11)
C22 0.0479(12) 0.0418(11) 0.0654(14) 0.0006(10) 0.0191(11) -0.0019(9)
C23 0.0374(10) 0.0419(10) 0.0435(10) 0.0018(8) 0.0163(8) -0.0010(8)
C24 0.0346(9) 0.0278(8) 0.0350(9) 0.0005(7) 0.0040(7) -0.0030(7)
C25 0.0361(10) 0.0477(12) 0.0462(11) -0.0001(9) 0.0107(9) -0.0069(8)
C26 0.0395(11) 0.0617(15) 0.0629(15) -0.0031(12) 0.0040(10) -0.0167(10)
C27 0.0560(14) 0.0614(15) 0.0524(14) -0.0123(11) -0.0070(11) -0.0168(12)
C28 0.0712(17) 0.0715(17) 0.0379(11) -0.0104(11) 0.0083(11) -0.0191(13)
C29 0.0504(12) 0.0584(13) 0.0397(11) -0.0053(10) 0.0110(9) -0.0182(10)
O1 0.0685(11) 0.0546(10) 0.0598(10) 0.0316(8) 0.0070(8) -0.0059(8)
O2 0.0453(8) 0.0459(8) 0.0337(7) 0.0127(6) 0.0096(6) -0.0086(6)
O11 0.0453(9) 0.0657(10) 0.0508(9) 0.0094(8) -0.0007(7) 0.0176(8)
O12 0.1057(16) 0.0490(10) 0.0636(11) -0.0172(9) 0.0200(11) -0.0014(10)
Ru1 0.03389(8) 0.02879(8) 0.02546(8) 0.00196(5) 0.00235(6) -0.00338(5)
Ru2 0.02801(8) 0.03646(9) 0.03010(8) 0.00434(5) 0.00628(6) 0.00069(5)

loop_
_atom_type_symbol
_atom_type_description
_atom_type_scat_dispersion_real
_atom_type_scat_dispersion_imag
_atom_type_scat_source
C C 0.0033 0.0016 'International Tables Vol C Tables 4.2.6.8 and 6.1.1.4'
H H 0.0000 0.0000 'International Tables Vol C Tables 4.2.6.8 and 6.1.1.4'
N N 0.0061 0.0033 'International Tables Vol C Tables 4.2.6.8 and 6.1.1.4'
O O 0.0106 0.0060 'International Tables Vol C Tables 4.2.6.8 and 6.1.1.4'
Ru Ru -1.2594 0.8363 'International Tables Vol C Tables 4.2.6.8 and 6.1.1.4'

loop_
_geom_angle_atom_site_label_1
_geom_angle_atom_site_label_2
_geom_angle_atom_site_label_3
_geom_angle
C5 C1 C2 108.2(2)
C5 C1 Ru1 71.73(13)
C2 C1 Ru1 69.81(13)
C5 C1 H1 125.9
C2 C1 H1 125.9
Ru1 C1 H1 124.2
C1 C2 C3 108.3(2)
C1 C2 Ru1 73.17(13)
C3 C2 Ru1 71.34(13)
C1 C2 H2 125.9
C3 C2 H2 125.9
Ru1 C2 H2 121.3
C4 C3 C2 107.2(2)
C4 C3 Ru1 71.22(13)
C2 C3 Ru1 71.24(13)
C4 C3 H3 126.4
C2 C3 H3 126.4
Ru1 C3 H3 122.9
C3 C4 C5 108.6(2)
C3 C4 Ru1 71.56(12)
C5 C4 Ru1 73.08(13)
C3 C4 H4 125.7
C5 C4 H4 125.7
Ru1 C4 H4 121.4
C1 C5 C4 107.6(2)
C1 C5 Ru1 71.97(13)
C4 C5 Ru1 69.72(12)
C1 C5 H5 126.2
C4 C5 H5 126.2
Ru1 C5 H5 123.8
C10 C6 C7 107.8(3)
C10 C6 Ru2 71.75(13)
C7 C6 Ru2 71.03(15)
C10 C6 H6 126.1
C7 C6 H6 126.1
Ru2 C6 H6 122.8
C8 C7 C6 107.8(2)
C8 C7 Ru2 71.16(15)
C6 C7 Ru2 72.27(14)
C8 C7 H7 126.1
C6 C7 H7 126.1
Ru2 C7 H7 122.2
C7 C8 C9 108.0(2)
C7 C8 Ru2 73.19(15)
C9 C8 Ru2 70.19(13)
C7 C8 H8 126.0
C9 C8 H8 126.0
Ru2 C8 H8 122.3
C10 C9 C8 107.5(2)
C10 C9 Ru2 74.12(13)
C8 C9 Ru2 72.34(13)
C10 C9 H9 126.2
C8 C9 H9 126.2
Ru2 C9 H9 119.2
C6 C10 C9 108.8(2)
C6 C10 Ru2 72.83(14)
C9 C10 Ru2 69.70(12)
C6 C10 H10 125.6
C9 C10 H10 125.6
Ru2 C10 H10 123.5
O11 C11 Ru1 139.37(17)
O11 C11 Ru2 136.14(17)
Ru1 C11 Ru2 84.20(7)
O12 C12 Ru2 174.2(2)
C14 C13 Ru2 122.79(13)
C14 C13 Ru1 72.53(10)
Ru2 C13 Ru1 82.32(6)
C14 C13 H13 118.0(12)
Ru2 C13 H13 118.9(12)
Ru1 C13 H13 122.9(12)
C13 C14 C15 122.82(16)
C13 C14 C17 128.88(16)
C15 C14 C17 107.65(15)
C13 C14 Ru1 69.15(10)
C15 C14 Ru1 71.70(10)
C17 C14 Ru1 125.82(12)
C14 C15 C16 106.91(17)
C14 C15 Ru1 69.87(10)
C16 C15 Ru1 117.68(14)
C14 C15 H15 126.7(14)
C16 C15 H15 117.9(14)
Ru1 C15 H15 109.0(14)
O1 C16 O2 119.8(2)
O1 C16 C15 130.2(2)
O2 C16 C15 109.98(16)
O2 C17 C18 109.17(15)
O2 C17 C14 103.35(14)
C18 C17 C14 116.67(14)
O2 C17 C24 107.67(14)
C18 C17 C24 109.80(15)
C14 C17 C24 109.69(15)
C19 C18 C23 118.30(19)
C19 C18 C17 122.40(19)
C23 C18 C17 119.30(16)
C18 C19 C20 119.8(2)
C18 C19 H19 120.1
C20 C19 H19 120.1
C21 C20 C19 121.1(2)
C21 C20 H20 119.5
C19 C20 H20 119.5
C22 C21 C20 119.6(2)
C22 C21 H21 120.2
C20 C21 H21 120.2
C21 C22 C23 119.8(2)
C21 C22 H22 120.1
C23 C22 H22 120.1
C18 C23 C22 121.4(2)
C18 C23 H23 119.3
C22 C23 H23 119.3
C29 C24 C25 118.93(18)
C29 C24 C17 122.15(17)
C25 C24 C17 118.89(17)
C26 C25 C24 119.8(2)
C26 C25 H25 120.1
C24 C25 H25 120.1
C27 C26 C25 120.9(2)
C27 C26 H26 119.5
C25 C26 H26 119.5
C28 C27 C26 119.7(2)
C28 C27 H27 120.2
C26 C27 H27 120.2
C27 C28 C29 120.2(2)
C27 C28 H28 119.9
C29 C28 H28 119.9
C24 C29 C28 120.4(2)
C24 C29 H29 119.8
C28 C29 H29 119.8
C16 O2 C17 110.65(14)
C11 Ru1 C13 92.86(7)
C11 Ru1 C14 103.70(7)
C13 Ru1 C14 38.32(6)
C11 Ru1 C15 83.58(8)
C13 Ru1 C15 70.70(7)
C14 Ru1 C15 38.44(6)
C11 Ru1 C4 86.38(9)
C13 Ru1 C4 143.64(9)
C14 Ru1 C4 169.89(8)
C15 Ru1 C4 144.79(9)
C11 Ru1 C2 136.55(9)
C13 Ru1 C2 130.39(8)
C14 Ru1 C2 108.81(8)
C15 Ru1 C2 104.77(9)
C4 Ru1 C2 62.06(9)
C11 Ru1 C3 99.55(9)
C13 Ru1 C3 167.51(9)
C14 Ru1 C3 137.59(8)
C15 Ru1 C3 111.96(9)
C4 Ru1 C3 37.22(9)
C2 Ru1 C3 37.42(9)
C11 Ru1 C5 110.72(10)
C13 Ru1 C5 112.07(9)
C14 Ru1 C5 136.01(9)
C15 Ru1 C5 164.86(9)
C4 Ru1 C5 37.20(10)
C2 Ru1 C5 61.62(10)
C3 Ru1 C5 62.06(10)
C11 Ru1 C1 146.11(9)
C13 Ru1 C1 106.50(8)
C14 Ru1 C1 108.75(8)
C15 Ru1 C1 128.72(9)
C4 Ru1 C1 61.49(9)
C2 Ru1 C1 37.02(9)
C3 Ru1 C1 61.94(9)
C5 Ru1 C1 36.30(9)
C11 Ru1 Ru2 48.56(5)
C13 Ru1 Ru2 47.57(5)
C14 Ru1 Ru2 75.66(5)
C15 Ru1 Ru2 85.20(5)
C4 Ru1 Ru2 112.48(7)
C2 Ru1 Ru2 168.73(7)
C3 Ru1 Ru2 143.34(7)
C5 Ru1 Ru2 107.80(7)
C1 Ru1 Ru2 132.03(7)
C12 Ru2 C13 88.79(8)
C12 Ru2 C11 90.73(9)
C13 Ru2 C11 94.02(7)
C12 Ru2 C9 96.15(10)
C13 Ru2 C9 115.89(8)
C11 Ru2 C9 149.35(9)
C12 Ru2 C8 96.62(11)
C13 Ru2 C8 153.14(9)
C11 Ru2 C8 112.13(10)
C9 Ru2 C8 37.47(10)
C12 Ru2 C7 127.11(13)
C13 Ru2 C7 143.66(11)
C11 Ru2 C7 91.23(9)
C9 Ru2 C7 60.99(10)
C8 Ru2 C7 35.65(12)
C12 Ru2 C10 127.32(10)
C13 Ru2 C10 95.30(8)
C11 Ru2 C10 140.89(9)
C9 Ru2 C10 36.18(9)
C8 Ru2 C10 60.66(9)
C7 Ru2 C10 60.26(10)
C12 Ru2 C6 155.18(10)
C13 Ru2 C6 107.87(10)
C11 Ru2 C6 105.85(10)
C9 Ru2 C6 60.29(10)
C8 Ru2 C6 60.29(11)
C7 Ru2 C6 36.70(11)
C10 Ru2 C6 35.41(10)
C12 Ru2 Ru1 104.13(7)
C13 Ru2 Ru1 50.12(5)
C11 Ru2 Ru1 47.24(6)
C9 Ru2 Ru1 154.31(7)
C8 Ru2 Ru1 150.02(10)
C7 Ru2 Ru1 115.26(9)
C10 Ru2 Ru1 118.39(6)
C6 Ru2 Ru1 100.69(7)

loop_
_geom_bond_atom_site_label_1
_geom_bond_atom_site_label_2
_geom_bond_distance
C1 C5 1.397(4)
C1 C2 1.411(4)
C1 Ru1 2.243(2)
C1 H1 0.9300
C2 C3 1.411(4)
C2 Ru1 2.200(2)
C2 H2 0.9300
C3 C4 1.403(4)
C3 Ru1 2.201(2)
C3 H3 0.9300
C4 C5 1.416(4)
C4 Ru1 2.196(2)
C4 H4 0.9300
C5 Ru1 2.240(2)
C5 H5 0.9300
C6 C10 1.377(4)
C6 C7 1.424(4)
C6 Ru2 2.270(2)
C6 H6 0.9300
C7 C8 1.372(4)
C7 Ru2 2.254(2)
C7 H7 0.9300
C8 C9 1.423(4)
C8 Ru2 2.228(2)
C8 H8 0.9300
C9 C10 1.385(3)
C9 Ru2 2.200(2)
C9 H9 0.9300
C10 Ru2 2.257(2)
C10 H10 0.9300
C11 O11 1.172(2)
C11 Ru1 2.020(2)
C11 Ru2 2.0628(19)
C12 O12 1.143(3)
C12 Ru2 1.856(2)
C13 C14 1.406(2)
C13 Ru2 2.0387(18)
C13 Ru1 2.1197(17)
C13 H13 0.929(9)
C14 C15 1.433(2)
C14 C17 1.533(2)
C14 Ru1 2.1636(17)
C15 C16 1.461(3)
C15 Ru1 2.1879(18)
C15 H15 0.928(9)
C16 O1 1.205(2)
C16 O2 1.376(3)
C17 O2 1.461(2)
C17 C18 1.520(3)
C17 C24 1.536(2)
C18 C19 1.384(3)
C18 C23 1.386(3)
C19 C20 1.396(3)
C19 H19 0.9300
C20 C21 1.370(4)
C20 H20 0.9300
C21 C22 1.369(4)
C21 H21 0.9300
C22 C23 1.387(3)
C22 H22 0.9300
C23 H23 0.9300
C24 C29 1.381(3)
C24 C25 1.391(3)
C25 C26 1.386(3)
C25 H25 0.9300
C26 C27 1.370(4)
C26 H26 0.9300
C27 C28 1.368(4)
C27 H27 0.9300
C28 C29 1.394(3)
C28 H28 0.9300
C29 H29 0.9300
Ru1 Ru2 2.7375(3)

loop_
_geom_torsion_atom_site_label_1
_geom_torsion_atom_site_label_2
_geom_torsion_atom_site_label_3
_geom_torsion_atom_site_label_4
_geom_torsion
C5 C1 C2 C3 -1.3(3)
Ru1 C1 C2 C3 -63.14(16)
C5 C1 C2 Ru1 61.81(16)
C1 C2 C3 C4 1.8(3)
Ru1 C2 C3 C4 -62.52(16)
C1 C2 C3 Ru1 64.33(15)
C2 C3 C4 C5 -1.6(3)
Ru1 C3 C4 C5 -64.14(16)
C2 C3 C4 Ru1 62.54(16)
C2 C1 C5 C4 0.3(3)
Ru1 C1 C5 C4 60.92(16)
C2 C1 C5 Ru1 -60.59(15)
C3 C4 C5 C1 0.8(3)
Ru1 C4 C5 C1 -62.37(16)
C3 C4 C5 Ru1 63.16(16)
C10 C6 C7 C8 0.0(3)
Ru2 C6 C7 C8 -62.71(18)
C10 C6 C7 Ru2 62.71(17)
C6 C7 C8 C9 1.5(3)
Ru2 C7 C8 C9 -61.96(17)
C6 C7 C8 Ru2 63.43(17)
C7 C8 C9 C10 -2.4(3)
Ru2 C8 C9 C10 -66.31(15)
C7 C8 C9 Ru2 63.90(18)
C7 C6 C10 C9 -1.5(3)
Ru2 C6 C10 C9 60.73(16)
C7 C6 C10 Ru2 -62.25(17)
C8 C9 C10 C6 2.4(3)
Ru2 C9 C10 C6 -62.71(16)
C8 C9 C10 Ru2 65.12(16)
Ru2 C13 C14 C15 -18.5(2)
Ru1 C13 C14 C15 49.79(16)
Ru2 C13 C14 C17 171.87(13)
Ru1 C13 C14 C17 -119.82(18)
Ru2 C13 C14 Ru1 -68.31(11)
C13 C14 C15 C16 -162.68(17)
C17 C14 C15 C16 8.85(19)
Ru1 C14 C15 C16 -113.94(14)
C13 C14 C15 Ru1 -48.74(15)
C17 C14 C15 Ru1 122.79(13)
C14 C15 C16 O1 178.6(2)
Ru1 C15 C16 O1 102.9(2)
C14 C15 C16 O2 -2.1(2)
Ru1 C15 C16 O2 -77.78(18)
C13 C14 C17 O2 158.83(17)
C15 C14 C17 O2 -12.02(18)
Ru1 C14 C17 O2 67.80(17)
C13 C14 C17 C18 39.0(3)
C15 C14 C17 C18 -131.81(16)
Ru1 C14 C17 C18 -52.0(2)
C13 C14 C17 C24 -86.6(2)
C15 C14 C17 C24 102.58(16)
Ru1 C14 C17 C24 -177.61(12)
O2 C17 C18 C19 -2.9(2)
C14 C17 C18 C19 113.7(2)
C24 C17 C18 C19 -120.7(2)
O2 C17 C18 C23 176.06(16)
C14 C17 C18 C23 -67.3(2)
C24 C17 C18 C23 58.2(2)
C23 C18 C19 C20 1.8(3)
C17 C18 C19 C20 -179.3(2)
C18 C19 C20 C21 0.9(4)
C19 C20 C21 C22 -1.9(4)
C20 C21 C22 C23 0.1(4)
C19 C18 C23 C22 -3.5(3)
C17 C18 C23 C22 177.50(18)
C21 C22 C23 C18 2.6(3)
O2 C17 C24 C29 133.3(2)
C18 C17 C24 C29 -108.0(2)
C14 C17 C24 C29 21.5(2)
O2 C17 C24 C25 -48.8(2)
C18 C17 C24 C25 69.9(2)
C14 C17 C24 C25 -160.62(17)
C29 C24 C25 C26 -0.3(3)
C17 C24 C25 C26 -178.32(19)
C24 C25 C26 C27 1.2(4)
C25 C26 C27 C28 -0.7(4)
C26 C27 C28 C29 -0.7(4)
C25 C24 C29 C28 -1.0(3)
C17 C24 C29 C28 176.9(2)
C27 C28 C29 C24 1.5(4)
O1 C16 O2 C17 173.35(19)
C15 C16 O2 C17 -6.0(2)
C18 C17 O2 C16 135.80(16)
C14 C17 O2 C16 10.99(19)
C24 C17 O2 C16 -105.05(17)
O11 C11 Ru1 C13 167.0(3)
Ru2 C11 Ru1 C13 -19.05(7)
O11 C11 Ru1 C14 129.8(3)
Ru2 C11 Ru1 C14 -56.27(7)
O11 C11 Ru1 C15 96.8(3)
Ru2 C11 Ru1 C15 -89.26(7)
O11 C11 Ru1 C4 -49.4(3)
Ru2 C11 Ru1 C4 124.54(9)
O11 C11 Ru1 C2 -8.0(3)
Ru2 C11 Ru1 C2 166.00(10)
O11 C11 Ru1 C3 -14.5(3)
Ru2 C11 Ru1 C3 159.48(8)
O11 C11 Ru1 C5 -78.1(3)
Ru2 C11 Ru1 C5 95.86(9)
O11 C11 Ru1 C1 -67.3(3)
Ru2 C11 Ru1 C1 106.70(15)
O11 C11 Ru1 Ru2 -174.0(3)
C14 C13 Ru1 C11 -108.62(11)
Ru2 C13 Ru1 C11 19.36(7)
Ru2 C13 Ru1 C14 127.98(12)
C14 C13 Ru1 C15 -26.44(10)
Ru2 C13 Ru1 C15 101.54(8)
C14 C13 Ru1 C4 163.61(14)
Ru2 C13 Ru1 C4 -68.41(15)
C14 C13 Ru1 C2 66.82(14)
Ru2 C13 Ru1 C2 -165.20(9)
C14 C13 Ru1 C3 78.1(4)
Ru2 C13 Ru1 C3 -153.9(4)
C14 C13 Ru1 C5 137.64(12)
Ru2 C13 Ru1 C5 -94.37(9)
C14 C13 Ru1 C1 99.54(12)
Ru2 C13 Ru1 C1 -132.48(8)
C14 C13 Ru1 Ru2 -127.98(12)
C13 C14 Ru1 C11 76.96(12)
C15 C14 Ru1 C11 -60.51(12)
C17 C14 Ru1 C11 -159.44(14)
C15 C14 Ru1 C13 -137.47(16)
C17 C14 Ru1 C13 123.61(19)
C13 C14 Ru1 C15 137.47(16)
C17 C14 Ru1 C15 -98.93(18)
C13 C14 Ru1 C4 -107.6(5)
C15 C14 Ru1 C4 114.9(5)
C17 C14 Ru1 C4 16.0(6)
C13 C14 Ru1 C2 -132.30(12)
C15 C14 Ru1 C2 90.23(13)
C17 C14 Ru1 C2 -8.69(17)
C13 C14 Ru1 C3 -161.71(13)
C15 C14 Ru1 C3 60.82(16)
C17 C14 Ru1 C3 -38.1(2)
C13 C14 Ru1 C5 -64.02(16)
C15 C14 Ru1 C5 158.51(14)
C17 C14 Ru1 C5 59.59(19)
C13 C14 Ru1 C1 -93.11(12)
C15 C14 Ru1 C1 129.42(12)
C17 C14 Ru1 C1 30.49(17)
C13 C14 Ru1 Ru2 36.90(9)
C15 C14 Ru1 Ru2 -100.57(11)
C17 C14 Ru1 Ru2 160.51(15)
C14 C15 Ru1 C11 121.68(12)
C16 C15 Ru1 C11 -139.27(16)
C14 C15 Ru1 C13 26.37(10)
C16 C15 Ru1 C13 125.43(16)
C16 C15 Ru1 C14 99.06(18)
C14 C15 Ru1 C4 -163.97(14)
C16 C15 Ru1 C4 -64.9(2)
C14 C15 Ru1 C2 -101.78(12)
C16 C15 Ru1 C2 -2.72(17)
C14 C15 Ru1 C3 -140.58(12)
C16 C15 Ru1 C3 -41.53(17)
C14 C15 Ru1 C5 -76.9(4)
C16 C15 Ru1 C5 22.1(4)
C14 C15 Ru1 C1 -69.66(14)
C16 C15 Ru1 C1 29.40(19)
C14 C15 Ru1 Ru2 72.89(10)
C16 C15 Ru1 Ru2 171.95(15)
C3 C4 Ru1 C11 110.99(16)
C5 C4 Ru1 C11 -132.05(16)
C3 C4 Ru1 C13 -159.11(15)
C5 C4 Ru1 C13 -42.1(2)
C3 C4 Ru1 C14 -64.5(5)
C5 C4 Ru1 C14 52.4(6)
C3 C4 Ru1 C15 37.5(2)
C5 C4 Ru1 C15 154.44(16)
C3 C4 Ru1 C2 -37.99(15)
C5 C4 Ru1 C2 78.97(17)
C5 C4 Ru1 C3 117.0(2)
C3 C4 Ru1 C5 -117.0(2)
C3 C4 Ru1 C1 -80.22(17)
C5 C4 Ru1 C1 36.74(15)
C3 C4 Ru1 Ru2 152.92(13)
C5 C4 Ru1 Ru2 -90.11(15)
C1 C2 Ru1 C11 -127.22(15)
C3 C2 Ru1 C11 -10.6(2)
C1 C2 Ru1 C13 59.41(18)
C3 C2 Ru1 C13 176.01(13)
C1 C2 Ru1 C14 96.44(15)
C3 C2 Ru1 C14 -146.97(14)
C1 C2 Ru1 C15 136.44(14)
C3 C2 Ru1 C15 -106.96(15)
C1 C2 Ru1 C4 -78.81(16)
C3 C2 Ru1 C4 37.79(15)
C1 C2 Ru1 C3 -116.6(2)
C1 C2 Ru1 C5 -36.39(15)
C3 C2 Ru1 C5 80.20(17)
C3 C2 Ru1 C1 116.6(2)
C1 C2 Ru1 Ru2 -15.3(4)
C3 C2 Ru1 Ru2 101.3(3)
C4 C3 Ru1 C11 -70.89(16)
C2 C3 Ru1 C11 172.61(15)
C4 C3 Ru1 C13 102.3(4)
C2 C3 Ru1 C13 -14.2(5)
C4 C3 Ru1 C14 166.41(14)
C2 C3 Ru1 C14 49.9(2)
C4 C3 Ru1 C15 -157.78(15)
C2 C3 Ru1 C15 85.73(16)
C2 C3 Ru1 C4 -116.5(2)
C4 C3 Ru1 C2 116.5(2)
C4 C3 Ru1 C5 37.58(16)
C2 C3 Ru1 C5 -78.91(17)
C4 C3 Ru1 C1 78.90(17)
C2 C3 Ru1 C1 -37.60(15)
C4 C3 Ru1 Ru2 -44.8(2)
C2 C3 Ru1 Ru2 -161.28(12)
C1 C5 Ru1 C11 169.79(14)
C4 C5 Ru1 C11 52.40(17)
C1 C5 Ru1 C13 -88.03(16)
C4 C5 Ru1 C13 154.58(14)
C1 C5 Ru1 C14 -51.1(2)
C4 C5 Ru1 C14 -168.45(14)
C1 C5 Ru1 C15 9.6(4)
C4 C5 Ru1 C15 -107.8(3)
C1 C5 Ru1 C4 117.4(2)
C1 C5 Ru1 C2 37.12(15)
C4 C5 Ru1 C2 -80.27(17)
C1 C5 Ru1 C3 79.78(17)
C4 C5 Ru1 C3 -37.61(15)
C4 C5 Ru1 C1 -117.4(2)
C1 C5 Ru1 Ru2 -138.64(14)
C4 C5 Ru1 Ru2 103.96(15)
C5 C1 Ru1 C11 -17.3(2)
C2 C1 Ru1 C11 100.85(19)
C5 C1 Ru1 C13 105.00(16)
C2 C1 Ru1 C13 -136.86(14)
C5 C1 Ru1 C14 145.22(15)
C2 C1 Ru1 C14 -96.64(15)
C5 C1 Ru1 C15 -176.79(14)
C2 C1 Ru1 C15 -58.65(17)
C5 C1 Ru1 C4 -37.65(16)
C2 C1 Ru1 C4 80.49(16)
C5 C1 Ru1 C2 -118.1(2)
C5 C1 Ru1 C3 -80.14(17)
C2 C1 Ru1 C3 38.00(15)
C2 C1 Ru1 C5 118.1(2)
C5 C1 Ru1 Ru2 57.88(17)
C2 C1 Ru1 Ru2 176.02(11)
O12 C12 Ru2 C13 -115(2)
O12 C12 Ru2 C11 151(2)
O12 C12 Ru2 C9 1(2)
O12 C12 Ru2 C8 39(2)
O12 C12 Ru2 C7 59(2)
O12 C12 Ru2 C10 -19(2)
O12 C12 Ru2 C6 19(2)
O12 C12 Ru2 Ru1 -163(2)
C14 C13 Ru2 C12 -46.19(15)
Ru1 C13 Ru2 C12 -109.62(8)
C14 C13 Ru2 C11 44.46(15)
Ru1 C13 Ru2 C11 -18.97(7)
C14 C13 Ru2 C9 -142.44(15)
Ru1 C13 Ru2 C9 154.14(8)
C14 C13 Ru2 C8 -148.5(2)
Ru1 C13 Ru2 C8 148.1(2)
C14 C13 Ru2 C7 142.05(17)
Ru1 C13 Ru2 C7 78.62(15)
C14 C13 Ru2 C10 -173.57(15)
Ru1 C13 Ru2 C10 123.01(8)
C14 C13 Ru2 C6 152.54(15)
Ru1 C13 Ru2 C6 89.11(9)
C14 C13 Ru2 Ru1 63.43(13)
O11 C11 Ru2 C12 -77.0(2)
Ru1 C11 Ru2 C12 108.70(8)
O11 C11 Ru2 C13 -165.8(2)
Ru1 C11 Ru2 C13 19.86(7)
O11 C11 Ru2 C9 26.4(3)
Ru1 C11 Ru2 C9 -147.91(15)
O11 C11 Ru2 C8 20.5(3)
Ru1 C11 Ru2 C8 -153.85(10)
O11 C11 Ru2 C7 50.2(3)
Ru1 C11 Ru2 C7 -124.15(12)
O11 C11 Ru2 C10 90.7(3)
Ru1 C11 Ru2 C10 -83.63(13)
O11 C11 Ru2 C6 84.3(3)
Ru1 C11 Ru2 C6 -90.00(10)
O11 C11 Ru2 Ru1 174.3(3)
C10 C9 Ru2 C12 -152.32(16)
C8 C9 Ru2 C12 92.87(19)
C10 C9 Ru2 C13 -60.69(17)
C8 C9 Ru2 C13 -175.49(17)
C10 C9 Ru2 C11 105.7(2)
C8 C9 Ru2 C11 -9.1(3)
C10 C9 Ru2 C8 114.8(2)
C10 C9 Ru2 C7 78.31(18)
C8 C9 Ru2 C7 -36.49(18)
C8 C9 Ru2 C10 -114.8(2)
C10 C9 Ru2 C6 35.97(16)
C8 C9 Ru2 C6 -78.8(2)
C10 C9 Ru2 Ru1 -10.1(3)
C8 C9 Ru2 Ru1 -124.93(19)
C7 C8 Ru2 C12 151.70(18)
C9 C8 Ru2 C12 -91.48(18)
C7 C8 Ru2 C13 -107.8(3)
C9 C8 Ru2 C13 9.0(3)
C7 C8 Ru2 C11 58.2(2)
C9 C8 Ru2 C11 175.02(16)
C7 C8 Ru2 C9 -116.8(3)
C9 C8 Ru2 C7 116.8(3)
C7 C8 Ru2 C10 -78.89(19)
C9 C8 Ru2 C10 37.93(16)
C7 C8 Ru2 C6 -37.97(18)
C9 C8 Ru2 C6 78.85(18)
C7 C8 Ru2 Ru1 17.8(3)
C9 C8 Ru2 Ru1 134.66(16)
C8 C7 Ru2 C12 -36.2(2)
C6 C7 Ru2 C12 -152.79(17)
C8 C7 Ru2 C13 133.46(19)
C6 C7 Ru2 C13 16.9(3)
C8 C7 Ru2 C11 -128.05(18)
C6 C7 Ru2 C11 115.36(18)
C8 C7 Ru2 C9 38.37(16)
C6 C7 Ru2 C9 -78.22(18)
C6 C7 Ru2 C8 -116.6(2)
C8 C7 Ru2 C10 80.12(18)
C6 C7 Ru2 C10 -36.48(16)
C8 C7 Ru2 C6 116.6(2)
C8 C7 Ru2 Ru1 -170.26(14)
C6 C7 Ru2 Ru1 73.15(17)
C6 C10 Ru2 C12 153.81(17)
C9 C10 Ru2 C12 35.50(19)
C6 C10 Ru2 C13 -113.67(17)
C9 C10 Ru2 C13 128.02(15)
C6 C10 Ru2 C11 -10.6(2)
C9 C10 Ru2 C11 -128.93(17)
C6 C10 Ru2 C9 118.3(2)
C6 C10 Ru2 C8 79.01(19)
C9 C10 Ru2 C8 -39.30(17)
C6 C10 Ru2 C7 37.82(18)
C9 C10 Ru2 C7 -80.50(18)
C9 C10 Ru2 C6 -118.3(2)
C6 C10 Ru2 Ru1 -66.65(17)
C9 C10 Ru2 Ru1 175.03(13)
C10 C6 Ru2 C12 -56.7(3)
C7 C6 Ru2 C12 60.3(3)
C10 C6 Ru2 C13 73.38(16)
C7 C6 Ru2 C13 -169.59(17)
C10 C6 Ru2 C11 173.06(15)
C7 C6 Ru2 C11 -69.91(19)
C10 C6 Ru2 C9 -36.75(15)
C7 C6 Ru2 C9 80.27(19)
C10 C6 Ru2 C8 -80.15(17)
C7 C6 Ru2 C8 36.87(17)
C10 C6 Ru2 C7 -117.0(2)
C7 C6 Ru2 C10 117.0(2)
C10 C6 Ru2 Ru1 124.72(15)
C7 C6 Ru2 Ru1 -118.26(17)
C11 Ru1 Ru2 C12 -77.60(10)
C13 Ru1 Ru2 C12 76.19(9)
C14 Ru1 Ru2 C12 45.89(8)
C15 Ru1 Ru2 C12 8.07(8)
C4 Ru1 Ru2 C12 -140.44(11)
C2 Ru1 Ru2 C12 160.7(3)
C3 Ru1 Ru2 C12 -112.98(13)
C5 Ru1 Ru2 C12 -179.85(10)
C1 Ru1 Ru2 C12 148.37(11)
C11 Ru1 Ru2 C13 -153.79(10)
C14 Ru1 Ru2 C13 -30.30(8)
C15 Ru1 Ru2 C13 -68.12(8)
C4 Ru1 Ru2 C13 143.38(10)
C2 Ru1 Ru2 C13 84.5(3)
C3 Ru1 Ru2 C13 170.83(13)
C5 Ru1 Ru2 C13 103.96(10)
C1 Ru1 Ru2 C13 72.18(11)
C13 Ru1 Ru2 C11 153.79(10)
C14 Ru1 Ru2 C11 123.49(9)
C15 Ru1 Ru2 C11 85.67(9)
C4 Ru1 Ru2 C11 -62.84(11)
C2 Ru1 Ru2 C11 -121.7(3)
C3 Ru1 Ru2 C11 -35.38(14)
C5 Ru1 Ru2 C11 -102.25(11)
C1 Ru1 Ru2 C11 -134.03(11)
C11 Ru1 Ru2 C9 141.33(18)
C13 Ru1 Ru2 C9 -64.88(17)
C14 Ru1 Ru2 C9 -95.18(17)
C15 Ru1 Ru2 C9 -133.00(17)
C4 Ru1 Ru2 C9 78.50(18)
C2 Ru1 Ru2 C9 19.7(4)
C3 Ru1 Ru2 C9 106.0(2)
C5 Ru1 Ru2 C9 39.08(18)
C1 Ru1 Ru2 C9 7.30(18)
C11 Ru1 Ru2 C8 54.79(16)
C13 Ru1 Ru2 C8 -151.42(16)
C14 Ru1 Ru2 C8 178.29(15)
C15 Ru1 Ru2 C8 140.46(15)
C4 Ru1 Ru2 C8 -8.04(16)
C2 Ru1 Ru2 C8 -66.9(4)
C3 Ru1 Ru2 C8 19.42(18)
C5 Ru1 Ru2 C8 -47.46(16)
C1 Ru1 Ru2 C8 -79.23(17)
C11 Ru1 Ru2 C7 66.18(12)
C13 Ru1 Ru2 C7 -140.03(11)
C14 Ru1 Ru2 C7 -170.33(11)
C15 Ru1 Ru2 C7 151.85(11)
C4 Ru1 Ru2 C7 3.34(12)
C2 Ru1 Ru2 C7 -55.5(3)
C3 Ru1 Ru2 C7 30.80(15)
C5 Ru1 Ru2 C7 -36.07(13)
C1 Ru1 Ru2 C7 -67.85(13)
C11 Ru1 Ru2 C10 134.56(11)
C13 Ru1 Ru2 C10 -71.66(10)
C14 Ru1 Ru2 C10 -101.95(9)
C15 Ru1 Ru2 C10 -139.78(9)
C4 Ru1 Ru2 C10 71.72(11)
C2 Ru1 Ru2 C10 12.9(3)
C3 Ru1 Ru2 C10 99.18(14)
C5 Ru1 Ru2 C10 32.30(11)
C1 Ru1 Ru2 C10 0.53(11)
C11 Ru1 Ru2 C6 101.77(12)
C13 Ru1 Ru2 C6 -104.44(11)
C14 Ru1 Ru2 C6 -134.73(10)
C15 Ru1 Ru2 C6 -172.56(10)
C4 Ru1 Ru2 C6 38.94(12)
C2 Ru1 Ru2 C6 -19.9(3)
C3 Ru1 Ru2 C6 66.40(15)
C5 Ru1 Ru2 C6 -0.48(12)
C1 Ru1 Ru2 C6 -32.25(13)
